data_7115751
loop_
_publ_author_name
'Mohamed R. Saber'
'Kim R. Dunbar'

_publ_section_title
;
 Ligands effects on the magnetic anisotropy of tetrahedral cobalt
 complexes
;
_journal_name_full Chem.Commun.
_journal_page_first 12266
_journal_paper_doi 10.1039/C4cc05724D
_journal_volume 50
_journal_year 2014
_chemical_formula_moiety C18
_chemical_formula_sum 'C18 H14 Co I2 N2'
_chemical_formula_weight 571.04
_chemical_name_common Co(quinoline)2I2
_chemical_name_systematic
; 
 ? 
;
_space_group_IT_number 14
_symmetry_cell_setting monoclinic
_symmetry_Int_Tables_number 14
_symmetry_space_group_name_Hall '-P 2yn'
_symmetry_space_group_name_H-M 'P 1 21/n 1'
_atom_sites_solution_hydrogens geom
_atom_sites_solution_primary direct
_atom_sites_solution_secondary difmap
_audit_creation_method SHELXL-97
_cell_angle_alpha 90.00
_cell_angle_beta 90.99(3)
_cell_angle_gamma 90.00
_cell_formula_units_Z 4
_cell_length_a 7.9139(16)
_cell_length_b 15.284(3)
_cell_length_c 14.611(3)
_cell_measurement_temperature 110(2)
_cell_volume 1767.0(6)
_computing_cell_refinement 'SAINT v7.60A (Bruker 2008)'
_computing_data_collection 'APEXII (Bruker 2008)'
_computing_data_reduction 'SAINT v7.60A, XPREP v2008/2 (Bruker 2008)'
_computing_molecular_graphics 'X-Seed (Barbour, 1999)'
_computing_publication_material 'SHELXL-97 (Sheldrick, 1997)'
_computing_structure_refinement 'SHELXS-97 (Sheldrick, 2008)'
_computing_structure_solution 'SHELXS-97 (Sheldrick, 2008)'
_diffrn_ambient_temperature 110(2)
_diffrn_measured_fraction_theta_full 0.999
_diffrn_measured_fraction_theta_max 0.999
_diffrn_measurement_device_type 'Bruker APEX-II CCD'
_diffrn_measurement_method '\w scans'
_diffrn_radiation_monochromator graphite
_diffrn_radiation_source 'fine-focus sealed tube'
_diffrn_radiation_type MoK\a
_diffrn_radiation_wavelength 0.71073
_diffrn_reflns_av_R_equivalents 0.0414
_diffrn_reflns_av_sigmaI/netI 0.0309
_diffrn_reflns_limit_h_max 10
_diffrn_reflns_limit_h_min -10
_diffrn_reflns_limit_k_max 19
_diffrn_reflns_limit_k_min -19
_diffrn_reflns_limit_l_max 18
_diffrn_reflns_limit_l_min -18
_diffrn_reflns_number 20501
_diffrn_reflns_theta_full 27.53
_diffrn_reflns_theta_max 27.53
_diffrn_reflns_theta_min 1.93
_exptl_absorpt_coefficient_mu 4.465
_exptl_absorpt_correction_T_max 0.7456
_exptl_absorpt_correction_T_min 0.5887
_exptl_absorpt_correction_type multi-scan
_exptl_absorpt_process_details 'Bruker AXS Scale, SADABS (Bruker 2008)'
_exptl_crystal_colour Blue
_exptl_crystal_density_diffrn 2.147
_exptl_crystal_density_method 'not measured'
_exptl_crystal_description Needle
_exptl_crystal_F_000 1076
_exptl_crystal_size_max 0.18
_exptl_crystal_size_mid 0.04
_exptl_crystal_size_min 0.04
_refine_diff_density_max 0.728
_refine_diff_density_min -0.789
_refine_diff_density_rms 0.119
_refine_ls_extinction_method none
_refine_ls_goodness_of_fit_ref 1.046
_refine_ls_hydrogen_treatment mixed
_refine_ls_matrix_type full
_refine_ls_number_parameters 208
_refine_ls_number_reflns 4072
_refine_ls_number_restraints 0
_refine_ls_restrained_S_all 1.046
_refine_ls_R_factor_all 0.0327
_refine_ls_R_factor_gt 0.0255
_refine_ls_shift/su_max 0.002
_refine_ls_shift/su_mean 0.000
_refine_ls_structure_factor_coef Fsqd
_refine_ls_weighting_details 'calc w=1/[\s^2^(Fo^2^)+(0.0205P)^2^+2.1551P] where P=(Fo^2^+2Fc^2^)/3'
_refine_ls_weighting_scheme calc
_refine_ls_wR_factor_gt 0.0530
_refine_ls_wR_factor_ref 0.0560
_reflns_number_gt 3486
_reflns_number_total 4072
_reflns_threshold_expression >2sigma(I)
_cod_data_source_file c4cc05724d2.cif
_cod_data_source_block g:\frames\coqu\work\coqu
_cod_original_cell_volume 1766.9(6)
_cod_original_sg_symbol_H-M P21/n
_cod_database_code 7115751

loop_
_symmetry_equiv_pos_as_xyz
'x, y, z'
'-x+1/2, y+1/2, -z+1/2'
'-x, -y, -z'
'x-1/2, -y-1/2, z-1/2'

loop_
_atom_site_label
_atom_site_type_symbol
_atom_site_fract_x
_atom_site_fract_y
_atom_site_fract_z
_atom_site_U_iso_or_equiv
_atom_site_adp_type
_atom_site_occupancy
_atom_site_symmetry_multiplicity
_atom_site_calc_flag
_atom_site_refinement_flags
I1 I 0.16568(3) 0.214044(14) 0.644512(15) 0.01995(6) Uani 1 1 d .
I2 I 0.52745(3) 0.250050(14) 0.856490(15) 0.01990(6) Uani 1 1 d .
Co1 Co 0.48123(5) 0.24129(3) 0.68171(3) 0.01514(10) Uani 1 1 d .
C2 C 0.8079(4) 0.0196(2) 0.6464(2) 0.0239(8) Uani 1 1 d .
H2 H 0.8765 -0.0139 0.6874 0.029 Uiso 1 1 calc R
C14 C 0.3979(4) 0.6034(2) 0.6230(2) 0.0207(7) Uani 1 1 d .
H14 H 0.3503 0.6604 0.6215 0.025 Uiso 1 1 calc R
C18 C 0.6335(4) 0.5066(2) 0.6012(2) 0.0173(7) Uani 1 1 d .
N1 N 0.6197(3) 0.14199(17) 0.62528(18) 0.0168(6) Uani 1 1 d .
C17 C 0.5342(4) 0.4338(2) 0.6276(2) 0.0162(7) Uani 1 1 d .
C16 C 0.3640(4) 0.4486(2) 0.6526(2) 0.0198(7) Uani 1 1 d .
H16 H 0.2950 0.4009 0.6705 0.024 Uiso 1 1 calc R
C7 C 0.5141(4) 0.1768(2) 0.4731(2) 0.0207(7) Uani 1 1 d .
H7 H 0.4548 0.2255 0.4971 0.025 Uiso 1 1 calc R
C3 C 0.7988(4) -0.0014(2) 0.5559(3) 0.0229(8) Uani 1 1 d .
H3 H 0.8577 -0.0509 0.5335 0.027 Uiso 1 1 calc R
C6 C 0.5040(4) 0.1584(2) 0.3819(2) 0.0211(7) Uani 1 1 d .
H6 H 0.4377 0.1948 0.3427 0.025 Uiso 1 1 calc R
C1 C 0.7151(4) 0.0910(2) 0.6785(2) 0.0207(7) Uani 1 1 d .
H1 H 0.7208 0.1037 0.7421 0.025 Uiso 1 1 calc R
N2 N 0.5983(3) 0.35031(17) 0.62995(19) 0.0171(6) Uani 1 1 d .
C8 C 0.6129(4) 0.1234(2) 0.5321(2) 0.0171(7) Uani 1 1 d .
C13 C 0.5607(4) 0.5906(2) 0.5986(2) 0.0195(7) Uani 1 1 d .
H13 H 0.6265 0.6391 0.5795 0.023 Uiso 1 1 calc R
C4 C 0.6867(4) 0.0337(2) 0.4004(2) 0.0226(7) Uani 1 1 d .
H4 H 0.7447 -0.0148 0.3751 0.027 Uiso 1 1 calc R
C11 C 0.8667(4) 0.4082(2) 0.5836(2) 0.0231(7) Uani 1 1 d .
H11 H 0.9814 0.3969 0.5698 0.028 Uiso 1 1 calc R
C5 C 0.5901(5) 0.0864(2) 0.3449(2) 0.0245(8) Uani 1 1 d .
H5 H 0.5810 0.0744 0.2812 0.029 Uiso 1 1 calc R
C15 C 0.2995(4) 0.5313(2) 0.6508(2) 0.0211(7) Uani 1 1 d .
H15 H 0.1861 0.5406 0.6686 0.025 Uiso 1 1 calc R
C10 C 0.7598(4) 0.3400(2) 0.6075(2) 0.0211(7) Uani 1 1 d .
H10 H 0.8047 0.2823 0.6079 0.025 Uiso 1 1 calc R
C9 C 0.7007(4) 0.0511(2) 0.4955(2) 0.0187(7) Uani 1 1 d .
C12 C 0.8054(4) 0.4917(2) 0.5801(2) 0.0224(7) Uani 1 1 d .
H12 H 0.8767 0.5391 0.5638 0.027 Uiso 1 1 calc R

loop_
_atom_site_aniso_label
_atom_site_aniso_U_11
_atom_site_aniso_U_22
_atom_site_aniso_U_33
_atom_site_aniso_U_23
_atom_site_aniso_U_13
_atom_site_aniso_U_12
I1 0.01564(11) 0.01901(11) 0.02509(12) -0.00079(9) -0.00241(8) 0.00187(8)
I2 0.01967(12) 0.02183(12) 0.01814(11) -0.00079(8) -0.00129(8) -0.00099(9)
Co1 0.0157(2) 0.0125(2) 0.0172(2) 0.00056(17) 0.00038(17) 0.00038(16)
C2 0.0227(19) 0.0218(18) 0.0272(19) 0.0039(15) -0.0035(15) 0.0033(14)
C14 0.0233(18) 0.0147(16) 0.0241(18) -0.0011(13) 0.0012(14) 0.0027(13)
C18 0.0204(17) 0.0181(16) 0.0134(15) 0.0014(13) 0.0006(13) -0.0011(13)
N1 0.0171(14) 0.0144(13) 0.0189(14) 0.0010(11) 0.0012(11) 0.0002(11)
C17 0.0191(17) 0.0146(15) 0.0148(16) 0.0003(12) -0.0010(13) -0.0018(13)
C16 0.0212(17) 0.0165(16) 0.0220(17) 0.0020(13) 0.0054(14) 0.0000(13)
C7 0.0193(17) 0.0167(16) 0.0263(18) 0.0037(14) 0.0028(14) -0.0006(13)
C3 0.0177(17) 0.0169(17) 0.034(2) 0.0026(15) 0.0056(15) 0.0018(14)
C6 0.0217(18) 0.0227(18) 0.0190(17) 0.0030(14) 0.0006(14) -0.0006(14)
C1 0.0199(17) 0.0204(17) 0.0216(17) 0.0018(14) -0.0025(14) 0.0022(14)
N2 0.0149(13) 0.0153(14) 0.0211(14) 0.0002(11) 0.0012(11) 0.0007(11)
C8 0.0159(16) 0.0168(16) 0.0187(16) -0.0001(13) 0.0026(13) -0.0031(13)
C13 0.0257(18) 0.0153(16) 0.0174(17) 0.0009(13) -0.0010(14) -0.0028(14)
C4 0.0203(18) 0.0204(17) 0.0272(19) -0.0062(14) 0.0064(14) -0.0015(14)
C11 0.0158(17) 0.0260(19) 0.0274(19) 0.0028(15) 0.0017(14) 0.0023(14)
C5 0.0249(19) 0.0276(19) 0.0212(18) -0.0058(15) 0.0053(15) -0.0012(15)
C15 0.0178(17) 0.0181(17) 0.0277(19) -0.0009(14) 0.0053(14) 0.0024(13)
C10 0.0174(17) 0.0204(17) 0.0255(18) 0.0051(14) 0.0001(14) 0.0043(13)
C9 0.0167(16) 0.0144(16) 0.0253(18) -0.0018(13) 0.0050(14) -0.0013(13)
C12 0.0213(18) 0.0227(18) 0.0233(18) 0.0017(14) 0.0027(14) -0.0034(14)

loop_
_atom_type_symbol
_atom_type_description
_atom_type_scat_dispersion_real
_atom_type_scat_dispersion_imag
_atom_type_scat_source
C C 0.0033 0.0016 'International Tables Vol C Tables 4.2.6.8 and 6.1.1.4'
H H 0.0000 0.0000 'International Tables Vol C Tables 4.2.6.8 and 6.1.1.4'
N N 0.0061 0.0033 'International Tables Vol C Tables 4.2.6.8 and 6.1.1.4'
Co Co 0.3494 0.9721 'International Tables Vol C Tables 4.2.6.8 and 6.1.1.4'
I I -0.4742 1.8119 'International Tables Vol C Tables 4.2.6.8 and 6.1.1.4'

loop_
_geom_angle_atom_site_label_1
_geom_angle_atom_site_label_2
_geom_angle_atom_site_label_3
_geom_angle
N1 Co1 N2 101.79(11)
N1 Co1 I2 111.64(8)
N2 Co1 I2 105.38(8)
N1 Co1 I1 108.50(8)
N2 Co1 I1 119.58(8)
I2 Co1 I1 109.72(3)
C3 C2 C1 119.3(3)
C13 C14 C15 119.6(3)
C13 C18 C12 122.3(3)
C13 C18 C17 119.6(3)
C12 C18 C17 118.1(3)
C1 N1 C8 117.7(3)
C1 N1 Co1 120.1(2)
C8 N1 Co1 122.2(2)
N2 C17 C16 119.6(3)
N2 C17 C18 121.9(3)
C16 C17 C18 118.5(3)
C15 C16 C17 120.0(3)
C6 C7 C8 120.0(3)
C2 C3 C9 119.5(3)
C7 C6 C5 121.1(3)
N1 C1 C2 123.9(3)
C10 N2 C17 117.3(3)
C10 N2 Co1 115.7(2)
C17 N2 Co1 126.4(2)
N1 C8 C7 119.4(3)
N1 C8 C9 121.2(3)
C7 C8 C9 119.4(3)
C14 C13 C18 120.9(3)
C5 C4 C9 120.3(3)
C12 C11 C10 119.5(3)
C4 C5 C6 120.1(3)
C16 C15 C14 121.4(3)
N2 C10 C11 124.2(3)
C3 C9 C8 118.3(3)
C3 C9 C4 122.6(3)
C8 C9 C4 119.1(3)
C11 C12 C18 118.9(3)

loop_
_geom_bond_atom_site_label_1
_geom_bond_atom_site_label_2
_geom_bond_distance
I1 Co1 2.5804(7)
I2 Co1 2.5769(7)
Co1 N1 2.053(3)
Co1 N2 2.057(3)
C2 C3 1.361(5)
C2 C1 1.401(5)
C14 C13 1.357(5)
C14 C15 1.413(5)
C18 C13 1.407(4)
C18 C12 1.418(5)
C18 C17 1.420(4)
N1 C1 1.327(4)
N1 C8 1.391(4)
C17 N2 1.373(4)
C17 C16 1.420(5)
C16 C15 1.362(5)
C7 C6 1.363(5)
C7 C8 1.412(5)
C3 C9 1.415(5)
C6 C5 1.407(5)
N2 C10 1.334(4)
C8 C9 1.416(4)
C4 C5 1.368(5)
C4 C9 1.417(5)
C11 C12 1.366(5)
C11 C10 1.392(5)
